data_1549610
loop_
_publ_author_name
'Hartmann, Nathaniel J.'
'Wu, Guang'
'Hayton, Trevor W.'

_publ_section_title
;
 Synthesis and reactivity of a nickel(ii) thioperoxide complex:
 demonstration of sulfide-mediated N<sub>2</sub>O reduction.
;
_journal_issue 31
_journal_name_full 'Chemical science'
_journal_page_first 6580
_journal_page_last 6588
_journal_paper_doi 10.1039/c8sc02536c
_journal_volume 9
_journal_year 2018
_chemical_formula_moiety 'C48 H56 N2 Ni S, 0.5(C6 H6)'
_chemical_formula_sum 'C51 H59 N2 Ni S'
_chemical_formula_weight 790.77
_chemical_name_systematic (Triphenylmethylthiolato)-(N,N'-bis(2,6-di-isopropylphenyl)-pentane2,4-di-iminato)-nickel(II)
_space_group_crystal_system monoclinic
_space_group_IT_number 14
_space_group_name_Hall '-P 2ybc'
_space_group_name_H-M_alt 'P 1 21/c 1'
_symmetry_space_group_name_Hall '-P 2ybc'
_symmetry_space_group_name_H-M 'P 1 21/c 1'
_atom_sites_solution_hydrogens geom
_audit_block_doi 10.5517/cc1jqjf6
_audit_creation_method SHELXL-2014/7
_audit_update_record
;
2015-09-01 deposited with the CCDC.
2018-06-27 downloaded from the CCDC.
;
_cell_angle_alpha 90
_cell_angle_beta 96.392(2)
_cell_angle_gamma 90
_cell_formula_units_Z 4
_cell_length_a 13.0333(6)
_cell_length_b 16.6343(7)
_cell_length_c 19.8726(9)
_cell_measurement_temperature 106(2)
_cell_volume 4281.6(3)
_computing_structure_refinement 'SHELXL-2014/7 (Sheldrick, 2014)'
_diffrn_ambient_temperature 106(2)
_diffrn_measured_fraction_theta_full 1.000
_diffrn_measured_fraction_theta_max 0.996
_diffrn_measurement_device_type 'Bruker Kappa Apex II'
_diffrn_measurement_method 'Omega scan'
_diffrn_radiation_type MoK\a
_diffrn_radiation_wavelength 0.71073
_diffrn_reflns_av_R_equivalents 0.0421
_diffrn_reflns_av_unetI/netI 0.0463
_diffrn_reflns_Laue_measured_fraction_full 1.000
_diffrn_reflns_Laue_measured_fraction_max 0.996
_diffrn_reflns_limit_h_max 15
_diffrn_reflns_limit_h_min -16
_diffrn_reflns_limit_k_max 20
_diffrn_reflns_limit_k_min -20
_diffrn_reflns_limit_l_max 18
_diffrn_reflns_limit_l_min -24
_diffrn_reflns_number 26749
_diffrn_reflns_point_group_measured_fraction_full 1.000
_diffrn_reflns_point_group_measured_fraction_max 0.996
_diffrn_reflns_theta_full 25.242
_diffrn_reflns_theta_max 26.471
_diffrn_reflns_theta_min 1.572
_exptl_absorpt_coefficient_mu 0.539
_exptl_absorpt_correction_T_max 0.7454
_exptl_absorpt_correction_T_min 0.6314
_exptl_absorpt_correction_type multi-scan
_exptl_absorpt_process_details sadabs
_exptl_crystal_colour Purple
_exptl_crystal_density_diffrn 1.227
_exptl_crystal_description Block
_exptl_crystal_F_000 1692
_exptl_crystal_recrystallization_method 'Re-crystallisation from solvent: hexanes, benzene'
_exptl_crystal_size_max 0.15
_exptl_crystal_size_mid 0.15
_exptl_crystal_size_min 0.15
_refine_diff_density_max 0.311
_refine_diff_density_min -0.353
_refine_diff_density_rms 0.051
_refine_ls_extinction_method none
_refine_ls_goodness_of_fit_ref 1.013
_refine_ls_hydrogen_treatment constr
_refine_ls_matrix_type full
_refine_ls_number_parameters 506
_refine_ls_number_reflns 8819
_refine_ls_number_restraints 0
_refine_ls_restrained_S_all 1.013
_refine_ls_R_factor_all 0.0448
_refine_ls_R_factor_gt 0.0328
_refine_ls_shift/su_max 0.001
_refine_ls_shift/su_mean 0.000
_refine_ls_structure_factor_coef Fsqd
_refine_ls_weighting_details 'w=1/[\s^2^(Fo^2^)+(0.0251P)^2^+1.9181P] where P=(Fo^2^+2Fc^2^)/3'
_refine_ls_weighting_scheme calc
_refine_ls_wR_factor_gt 0.0729
_refine_ls_wR_factor_ref 0.0777
_reflns_Friedel_coverage 0.000
_reflns_number_gt 7268
_reflns_number_total 8819
_reflns_threshold_expression 'I > 2\s(I)'
_cod_data_source_file c8sc02536c2.cif
_cod_data_source_block complex_1
_cod_depositor_comments 'Adding full bibliography for 1549610--1549615.cif.'
_cod_database_code 1549610
_shelx_shelxl_version_number 2014/7
_shelx_space_group_comment
;
The symmetry employed for this shelxl refinement is uniquely defined
by the following loop, which should always be used as a source of
symmetry information in preference to the above space-group names.
They are only intended as comments.
;

loop_
_space_group_symop_operation_xyz
'x, y, z'
'-x, y+1/2, -z+1/2'
'-x, -y, -z'
'x, -y-1/2, z-1/2'

loop_
_atom_site_label
_atom_site_type_symbol
_atom_site_fract_x
_atom_site_fract_y
_atom_site_fract_z
_atom_site_U_iso_or_equiv
_atom_site_adp_type
_atom_site_occupancy
_atom_site_site_symmetry_order
_atom_site_calc_flag
_atom_site_refinement_flags_posn
_atom_site_refinement_flags_adp
C1 C 0.21457(12) 0.37570(10) 0.28907(8) 0.0143(3) Uani 1 1 d . .
C2 C 0.22545(12) 0.34065(10) 0.21830(8) 0.0142(3) Uani 1 1 d . .
C3 C 0.27347(13) 0.38464(11) 0.17073(8) 0.0180(4) Uani 1 1 d . .
H3 H 0.3013 0.4362 0.1824 0.022 Uiso 1 1 calc R U
C4 C 0.28083(14) 0.35361(11) 0.10677(8) 0.0210(4) Uani 1 1 d . .
H4 H 0.3136 0.3842 0.0749 0.025 Uiso 1 1 calc R U
C5 C 0.24101(14) 0.27863(11) 0.08866(8) 0.0217(4) Uani 1 1 d . .
H5 H 0.2470 0.2573 0.0449 0.026 Uiso 1 1 calc R U
C6 C 0.19253(14) 0.23524(11) 0.13507(8) 0.0211(4) Uani 1 1 d . .
H6 H 0.1641 0.1840 0.1230 0.025 Uiso 1 1 calc R U
C7 C 0.18488(13) 0.26590(10) 0.19937(8) 0.0166(3) Uani 1 1 d . .
H7 H 0.1514 0.2352 0.2308 0.020 Uiso 1 1 calc R U
C8 C 0.19699(13) 0.30636(10) 0.33757(8) 0.0146(3) Uani 1 1 d . .
C9 C 0.09891(14) 0.28584(11) 0.35308(8) 0.0208(4) Uani 1 1 d . .
H9 H 0.0415 0.3187 0.3376 0.025 Uiso 1 1 calc R U
C10 C 0.08446(15) 0.21751(12) 0.39116(9) 0.0268(4) Uani 1 1 d . .
H10 H 0.0171 0.2043 0.4016 0.032 Uiso 1 1 calc R U
C11 C 0.16627(16) 0.16876(12) 0.41391(9) 0.0274(4) Uani 1 1 d . .
H11 H 0.1555 0.1217 0.4393 0.033 Uiso 1 1 calc R U
C12 C 0.26429(15) 0.18901(11) 0.39943(8) 0.0238(4) Uani 1 1 d . .
H12 H 0.3214 0.1560 0.4153 0.029 Uiso 1 1 calc R U
C13 C 0.27950(14) 0.25714(10) 0.36189(8) 0.0182(4) Uani 1 1 d . .
H13 H 0.3473 0.2706 0.3525 0.022 Uiso 1 1 calc R U
C14 C 0.12687(12) 0.43698(10) 0.28560(8) 0.0149(3) Uani 1 1 d . .
C15 C 0.10789(14) 0.47905(11) 0.34386(9) 0.0212(4) Uani 1 1 d . .
H15 H 0.1520 0.4710 0.3847 0.025 Uiso 1 1 calc R U
C16 C 0.02615(14) 0.53206(12) 0.34310(10) 0.0267(4) Uani 1 1 d . .
H16 H 0.0142 0.5598 0.3833 0.032 Uiso 1 1 calc R U
C17 C -0.03852(14) 0.54488(11) 0.28388(10) 0.0269(4) Uani 1 1 d . .
H17 H -0.0945 0.5815 0.2832 0.032 Uiso 1 1 calc R U
C18 C -0.02083(14) 0.50398(11) 0.22592(9) 0.0240(4) Uani 1 1 d . .
H18 H -0.0645 0.5129 0.1850 0.029 Uiso 1 1 calc R U
C19 C 0.06035(13) 0.44989(10) 0.22697(8) 0.0185(4) Uani 1 1 d . .
H19 H 0.0706 0.4212 0.1869 0.022 Uiso 1 1 calc R U
C20 C 0.25548(12) 0.62473(10) 0.44501(7) 0.0134(3) Uani 1 1 d . .
C21 C 0.17870(13) 0.68359(10) 0.43041(8) 0.0158(3) Uani 1 1 d . .
C22 C 0.18539(13) 0.74462(11) 0.37384(8) 0.0195(4) Uani 1 1 d . .
H22 H 0.2286 0.7202 0.3406 0.023 Uiso 1 1 calc R U
C23 C 0.07999(15) 0.76378(12) 0.33566(9) 0.0271(4) Uani 1 1 d . .
H23A H 0.0444 0.7136 0.3218 0.041 Uiso 1 1 calc R U
H23B H 0.0892 0.7960 0.2955 0.041 Uiso 1 1 calc R U
H23C H 0.0387 0.7941 0.3652 0.041 Uiso 1 1 calc R U
C24 C 0.09559(13) 0.68404(11) 0.46875(8) 0.0198(4) Uani 1 1 d . .
H24 H 0.0439 0.7242 0.4606 0.024 Uiso 1 1 calc R U
C25 C 0.08696(13) 0.62713(11) 0.51847(8) 0.0213(4) Uani 1 1 d . .
H25 H 0.0292 0.6278 0.5437 0.026 Uiso 1 1 calc R U
C26 C 0.16241(14) 0.56927(11) 0.53136(8) 0.0195(4) Uani 1 1 d . .
H26 H 0.1557 0.5302 0.5655 0.023 Uiso 1 1 calc R U
C27 C 0.24847(13) 0.56682(10) 0.49538(8) 0.0158(3) Uani 1 1 d . .
C28 C 0.33204(14) 0.50417(10) 0.51336(8) 0.0197(4) Uani 1 1 d . .
H28 H 0.3840 0.5090 0.4802 0.024 Uiso 1 1 calc R U
C29 C 0.38739(16) 0.51992(13) 0.58440(10) 0.0327(5) Uani 1 1 d . .
H29A H 0.4162 0.5744 0.5864 0.049 Uiso 1 1 calc R U
H29B H 0.4432 0.4808 0.5943 0.049 Uiso 1 1 calc R U
H29C H 0.3381 0.5147 0.6179 0.049 Uiso 1 1 calc R U
C30 C 0.29041(16) 0.41855(11) 0.50985(9) 0.0276(4) Uani 1 1 d . .
H30A H 0.2379 0.4128 0.5412 0.041 Uiso 1 1 calc R U
H30B H 0.3470 0.3808 0.5225 0.041 Uiso 1 1 calc R U
H30C H 0.2596 0.4070 0.4636 0.041 Uiso 1 1 calc R U
C31 C 0.42031(12) 0.67153(10) 0.41881(8) 0.0143(3) Uani 1 1 d . .
C32 C 0.23761(16) 0.82280(12) 0.39889(10) 0.0295(4) Uani 1 1 d . .
H32A H 0.1985 0.8474 0.4329 0.044 Uiso 1 1 calc R U
H32B H 0.2398 0.8598 0.3607 0.044 Uiso 1 1 calc R U
H32C H 0.3081 0.8114 0.4192 0.044 Uiso 1 1 calc R U
C33 C 0.44012(14) 0.70868(11) 0.48847(8) 0.0225(4) Uani 1 1 d . .
H33A H 0.3743 0.7170 0.5069 0.034 Uiso 1 1 calc R U
H33B H 0.4752 0.7604 0.4853 0.034 Uiso 1 1 calc R U
H33C H 0.4838 0.6726 0.5184 0.034 Uiso 1 1 calc R U
C34 C 0.49013(12) 0.68977(10) 0.37300(8) 0.0147(3) Uani 1 1 d . .
H34 H 0.5473 0.7222 0.3898 0.018 Uiso 1 1 calc R U
C35 C 0.48653(12) 0.66626(10) 0.30513(8) 0.0135(3) Uani 1 1 d . .
C36 C 0.55446(14) 0.71063(11) 0.26146(8) 0.0196(4) Uani 1 1 d . .
H36A H 0.5980 0.6722 0.2404 0.029 Uiso 1 1 calc R U
H36B H 0.5983 0.7485 0.2893 0.029 Uiso 1 1 calc R U
H36C H 0.5115 0.7401 0.2261 0.029 Uiso 1 1 calc R U
C37 C 0.42232(12) 0.59266(10) 0.20680(7) 0.0135(3) Uani 1 1 d . .
C38 C 0.34875(13) 0.63309(10) 0.16192(8) 0.0160(3) Uani 1 1 d . .
C39 C 0.27278(13) 0.69133(10) 0.18778(8) 0.0180(4) Uani 1 1 d . .
H39 H 0.3043 0.7118 0.2327 0.022 Uiso 1 1 calc R U
C40 C 0.17373(14) 0.64669(12) 0.19929(9) 0.0240(4) Uani 1 1 d . .
H40A H 0.1431 0.6232 0.1565 0.036 Uiso 1 1 calc R U
H40B H 0.1247 0.6844 0.2161 0.036 Uiso 1 1 calc R U
H40C H 0.1898 0.6039 0.2327 0.036 Uiso 1 1 calc R U
C41 C 0.24900(17) 0.76396(12) 0.14179(9) 0.0316(5) Uani 1 1 d . .
H41A H 0.3136 0.7906 0.1338 0.047 Uiso 1 1 calc R U
H41B H 0.2053 0.8018 0.1635 0.047 Uiso 1 1 calc R U
H41C H 0.2128 0.7462 0.0985 0.047 Uiso 1 1 calc R U
C42 C 0.34523(14) 0.61599(11) 0.09309(8) 0.0227(4) Uani 1 1 d . .
H42 H 0.2957 0.6423 0.0620 0.027 Uiso 1 1 calc R U
C43 C 0.41241(15) 0.56151(12) 0.06927(9) 0.0264(4) Uani 1 1 d . .
H43 H 0.4088 0.5505 0.0222 0.032 Uiso 1 1 calc R U
C44 C 0.48471(14) 0.52314(12) 0.11388(9) 0.0237(4) Uani 1 1 d . .
H44 H 0.5310 0.4861 0.0969 0.028 Uiso 1 1 calc R U
C45 C 0.49163(13) 0.53745(10) 0.18354(8) 0.0168(4) Uani 1 1 d . .
C46 C 0.57226(14) 0.49317(11) 0.23040(9) 0.0224(4) Uani 1 1 d . .
H46 H 0.5621 0.5078 0.2780 0.027 Uiso 1 1 calc R U
C47 C 0.56108(15) 0.40248(12) 0.22332(10) 0.0296(4) Uani 1 1 d . .
H47A H 0.4912 0.3866 0.2317 0.044 Uiso 1 1 calc R U
H47B H 0.6116 0.3760 0.2563 0.044 Uiso 1 1 calc R U
H47C H 0.5732 0.3864 0.1774 0.044 Uiso 1 1 calc R U
C48 C 0.68232(16) 0.51727(13) 0.21855(13) 0.0405(6) Uani 1 1 d . .
H48A H 0.6941 0.5038 0.1720 0.061 Uiso 1 1 calc R U
H48B H 0.7319 0.4882 0.2503 0.061 Uiso 1 1 calc R U
H48C H 0.6913 0.5753 0.2257 0.061 Uiso 1 1 calc R U
C49 C 0.91223(15) 0.00149(11) 0.45417(9) 0.0244(4) Uani 1 1 d . .
H49 H 0.8516 0.0024 0.4228 0.029 Uiso 1 1 calc R U
C50 C 0.94519(14) 0.07052(11) 0.48825(9) 0.0232(4) Uani 1 1 d . .
H50 H 0.9077 0.1192 0.4800 0.028 Uiso 1 1 calc R U
C51 C 1.03275(15) 0.06908(11) 0.53442(9) 0.0243(4) Uani 1 1 d . .
H51 H 1.0550 0.1166 0.5583 0.029 Uiso 1 1 calc R U
N1 N 0.42379(10) 0.60907(8) 0.27820(6) 0.0118(3) Uani 1 1 d . .
N2 N 0.33924(10) 0.62318(8) 0.40338(6) 0.0124(3) Uani 1 1 d . .
Ni1 Ni 0.32924(2) 0.55288(2) 0.32785(2) 0.01154(6) Uani 1 1 d . .
S1 S 0.33965(3) 0.42406(3) 0.32102(2) 0.01839(10) Uani 1 1 d . .

loop_
_atom_site_aniso_label
_atom_site_aniso_U_11
_atom_site_aniso_U_22
_atom_site_aniso_U_33
_atom_site_aniso_U_23
_atom_site_aniso_U_13
_atom_site_aniso_U_12
C1 0.0123(8) 0.0129(8) 0.0175(8) -0.0016(6) 0.0011(6) -0.0034(6)
C2 0.0110(8) 0.0156(9) 0.0159(8) 0.0000(6) 0.0015(6) 0.0039(6)
C3 0.0174(9) 0.0155(9) 0.0213(8) 0.0033(7) 0.0025(7) 0.0031(7)
C4 0.0215(10) 0.0243(10) 0.0181(8) 0.0068(7) 0.0062(7) 0.0065(7)
C5 0.0225(10) 0.0286(10) 0.0139(8) -0.0013(7) 0.0006(7) 0.0104(8)
C6 0.0221(10) 0.0212(10) 0.0195(8) -0.0044(7) -0.0004(7) 0.0017(7)
C7 0.0165(9) 0.0174(9) 0.0161(8) 0.0004(7) 0.0028(6) -0.0003(7)
C8 0.0195(9) 0.0126(8) 0.0121(7) -0.0038(6) 0.0029(6) -0.0040(7)
C9 0.0207(10) 0.0246(10) 0.0170(8) -0.0018(7) 0.0017(7) -0.0051(7)
C10 0.0277(11) 0.0319(11) 0.0218(9) 0.0002(8) 0.0070(7) -0.0146(9)
C11 0.0438(13) 0.0211(10) 0.0178(8) 0.0040(7) 0.0054(8) -0.0112(9)
C12 0.0338(11) 0.0197(10) 0.0181(8) 0.0019(7) 0.0037(7) 0.0023(8)
C13 0.0232(10) 0.0162(9) 0.0161(8) -0.0019(7) 0.0059(6) -0.0008(7)
C14 0.0126(8) 0.0118(8) 0.0204(8) -0.0019(6) 0.0029(6) -0.0036(6)
C15 0.0190(9) 0.0220(10) 0.0217(8) -0.0056(7) -0.0011(7) -0.0002(7)
C16 0.0230(10) 0.0261(11) 0.0316(10) -0.0143(8) 0.0059(8) 0.0001(8)
C17 0.0151(9) 0.0206(10) 0.0447(11) -0.0088(9) 0.0016(8) 0.0044(7)
C18 0.0176(10) 0.0210(10) 0.0321(10) -0.0013(8) -0.0037(7) 0.0020(7)
C19 0.0167(9) 0.0174(9) 0.0214(8) -0.0032(7) 0.0016(6) -0.0019(7)
C20 0.0134(8) 0.0159(9) 0.0108(7) -0.0044(6) 0.0007(6) -0.0016(6)
C21 0.0168(9) 0.0162(9) 0.0140(7) -0.0048(6) -0.0009(6) -0.0003(7)
C22 0.0197(9) 0.0207(9) 0.0183(8) 0.0008(7) 0.0031(7) 0.0082(7)
C23 0.0290(11) 0.0280(11) 0.0234(9) 0.0027(8) -0.0017(7) 0.0089(8)
C24 0.0161(9) 0.0230(10) 0.0201(8) -0.0059(7) 0.0010(7) 0.0027(7)
C25 0.0168(9) 0.0284(10) 0.0200(8) -0.0084(7) 0.0072(7) -0.0039(8)
C26 0.0228(10) 0.0210(9) 0.0154(8) -0.0017(7) 0.0059(7) -0.0063(7)
C27 0.0186(9) 0.0164(9) 0.0121(7) -0.0032(6) 0.0005(6) -0.0032(7)
C28 0.0237(10) 0.0198(10) 0.0161(8) 0.0040(7) 0.0046(7) 0.0022(7)
C29 0.0347(12) 0.0295(11) 0.0307(10) -0.0018(9) -0.0110(8) 0.0057(9)
C30 0.0369(12) 0.0197(10) 0.0255(9) 0.0041(8) -0.0002(8) 0.0021(8)
C31 0.0141(8) 0.0139(8) 0.0141(7) -0.0015(6) -0.0019(6) 0.0032(6)
C32 0.0306(11) 0.0247(11) 0.0337(10) 0.0056(8) 0.0057(8) -0.0023(8)
C33 0.0219(10) 0.0277(10) 0.0178(8) -0.0085(7) 0.0016(7) -0.0052(8)
C34 0.0121(8) 0.0138(8) 0.0177(8) -0.0019(6) -0.0006(6) -0.0015(6)
C35 0.0104(8) 0.0129(8) 0.0171(8) 0.0011(6) 0.0008(6) 0.0019(6)
C36 0.0204(10) 0.0178(9) 0.0214(8) -0.0022(7) 0.0062(7) -0.0063(7)
C37 0.0151(9) 0.0140(8) 0.0118(7) 0.0006(6) 0.0037(6) -0.0053(6)
C38 0.0165(9) 0.0171(9) 0.0143(8) 0.0029(7) 0.0014(6) -0.0039(7)
C39 0.0196(9) 0.0183(9) 0.0152(8) 0.0028(7) -0.0020(6) 0.0027(7)
C40 0.0193(10) 0.0279(11) 0.0246(9) -0.0028(8) 0.0011(7) 0.0010(8)
C41 0.0446(13) 0.0246(11) 0.0246(9) 0.0063(8) -0.0010(8) 0.0093(9)
C42 0.0256(10) 0.0266(10) 0.0153(8) 0.0033(7) 0.0000(7) -0.0018(8)
C43 0.0324(11) 0.0347(12) 0.0130(8) -0.0034(8) 0.0059(7) -0.0036(9)
C44 0.0254(10) 0.0269(10) 0.0207(9) -0.0050(8) 0.0111(7) -0.0006(8)
C45 0.0152(9) 0.0168(9) 0.0190(8) 0.0001(7) 0.0050(6) -0.0032(7)
C46 0.0213(10) 0.0243(10) 0.0221(9) -0.0021(7) 0.0044(7) 0.0073(8)
C47 0.0209(10) 0.0261(11) 0.0428(11) 0.0083(9) 0.0079(8) 0.0033(8)
C48 0.0224(11) 0.0244(11) 0.0726(16) 0.0000(11) -0.0046(10) 0.0021(9)
C49 0.0235(10) 0.0296(11) 0.0195(8) 0.0030(8) 0.0002(7) -0.0042(8)
C50 0.0251(10) 0.0220(10) 0.0235(9) 0.0031(7) 0.0067(7) -0.0002(8)
C51 0.0304(11) 0.0230(10) 0.0201(9) -0.0022(7) 0.0050(7) -0.0062(8)
N1 0.0129(7) 0.0118(7) 0.0106(6) 0.0010(5) 0.0010(5) 0.0004(5)
N2 0.0128(7) 0.0127(7) 0.0117(6) -0.0002(5) 0.0013(5) 0.0019(5)
Ni1 0.01276(11) 0.01095(11) 0.01107(10) -0.00093(8) 0.00204(7) -0.00141(8)
S1 0.0135(2) 0.0122(2) 0.0283(2) -0.00059(17) -0.00254(16) -0.00203(16)

loop_
_atom_type_symbol
_atom_type_description
_atom_type_scat_dispersion_real
_atom_type_scat_dispersion_imag
_atom_type_scat_source
C C 0.0033 0.0016 'International Tables Vol C Tables 4.2.6.8 and 6.1.1.4'
H H 0.0000 0.0000 'International Tables Vol C Tables 4.2.6.8 and 6.1.1.4'
N N 0.0061 0.0033 'International Tables Vol C Tables 4.2.6.8 and 6.1.1.4'
S S 0.1246 0.1234 'International Tables Vol C Tables 4.2.6.8 and 6.1.1.4'
Ni Ni 0.3393 1.1124 'International Tables Vol C Tables 4.2.6.8 and 6.1.1.4'

loop_
_citation_id
_citation_doi
_citation_year
1 10.1002/anie.201508232 2015

loop_
_geom_angle_atom_site_label_1
_geom_angle_atom_site_label_2
_geom_angle_atom_site_label_3
_geom_angle
_geom_angle_site_symmetry_1
_geom_angle_site_symmetry_3
C14 C1 C8 111.48(13) . .
C14 C1 C2 110.81(13) . .
C8 C1 C2 108.86(13) . .
C14 C1 S1 110.42(11) . .
C8 C1 S1 107.22(10) . .
C2 C1 S1 107.92(11) . .
C7 C2 C3 118.16(15) . .
C7 C2 C1 121.00(14) . .
C3 C2 C1 120.80(15) . .
C4 C3 C2 120.52(16) . .
C4 C3 H3 119.7 . .
C2 C3 H3 119.7 . .
C5 C4 C3 120.83(16) . .
C5 C4 H4 119.6 . .
C3 C4 H4 119.6 . .
C6 C5 C4 118.99(15) . .
C6 C5 H5 120.5 . .
C4 C5 H5 120.5 . .
C5 C6 C7 120.54(17) . .
C5 C6 H6 119.7 . .
C7 C6 H6 119.7 . .
C2 C7 C6 120.95(16) . .
C2 C7 H7 119.5 . .
C6 C7 H7 119.5 . .
C9 C8 C13 118.13(16) . .
C9 C8 C1 121.89(15) . .
C13 C8 C1 119.67(15) . .
C10 C9 C8 120.34(17) . .
C10 C9 H9 119.8 . .
C8 C9 H9 119.8 . .
C11 C10 C9 120.94(18) . .
C11 C10 H10 119.5 . .
C9 C10 H10 119.5 . .
C10 C11 C12 119.25(17) . .
C10 C11 H11 120.4 . .
C12 C11 H11 120.4 . .
C11 C12 C13 120.22(18) . .
C11 C12 H12 119.9 . .
C13 C12 H12 119.9 . .
C12 C13 C8 121.11(17) . .
C12 C13 H13 119.4 . .
C8 C13 H13 119.4 . .
C19 C14 C15 117.75(16) . .
C19 C14 C1 122.35(15) . .
C15 C14 C1 119.81(14) . .
C16 C15 C14 121.18(16) . .
C16 C15 H15 119.4 . .
C14 C15 H15 119.4 . .
C15 C16 C17 120.18(17) . .
C15 C16 H16 119.9 . .
C17 C16 H16 119.9 . .
C18 C17 C16 119.41(17) . .
C18 C17 H17 120.3 . .
C16 C17 H17 120.3 . .
C17 C18 C19 120.37(17) . .
C17 C18 H18 119.8 . .
C19 C18 H18 119.8 . .
C18 C19 C14 121.10(16) . .
C18 C19 H19 119.5 . .
C14 C19 H19 119.5 . .
C27 C20 C21 121.66(15) . .
C27 C20 N2 120.81(14) . .
C21 C20 N2 117.44(14) . .
C24 C21 C20 118.02(15) . .
C24 C21 C22 120.79(15) . .
C20 C21 C22 121.18(15) . .
C21 C22 C32 112.78(14) . .
C21 C22 C23 112.53(15) . .
C32 C22 C23 109.16(15) . .
C21 C22 H22 107.4 . .
C32 C22 H22 107.4 . .
C23 C22 H22 107.4 . .
C22 C23 H23A 109.5 . .
C22 C23 H23B 109.5 . .
H23A C23 H23B 109.5 . .
C22 C23 H23C 109.5 . .
H23A C23 H23C 109.5 . .
H23B C23 H23C 109.5 . .
C25 C24 C21 121.19(16) . .
C25 C24 H24 119.4 . .
C21 C24 H24 119.4 . .
C26 C25 C24 119.85(16) . .
C26 C25 H25 120.1 . .
C24 C25 H25 120.1 . .
C25 C26 C27 121.45(16) . .
C25 C26 H26 119.3 . .
C27 C26 H26 119.3 . .
C26 C27 C20 117.80(15) . .
C26 C27 C28 119.64(15) . .
C20 C27 C28 122.52(15) . .
C27 C28 C30 112.82(15) . .
C27 C28 C29 110.49(14) . .
C30 C28 C29 109.30(15) . .
C27 C28 H28 108.0 . .
C30 C28 H28 108.0 . .
C29 C28 H28 108.0 . .
C28 C29 H29A 109.5 . .
C28 C29 H29B 109.5 . .
H29A C29 H29B 109.5 . .
C28 C29 H29C 109.5 . .
H29A C29 H29C 109.5 . .
H29B C29 H29C 109.5 . .
C28 C30 H30A 109.5 . .
C28 C30 H30B 109.5 . .
H30A C30 H30B 109.5 . .
C28 C30 H30C 109.5 . .
H30A C30 H30C 109.5 . .
H30B C30 H30C 109.5 . .
N2 C31 C34 122.65(14) . .
N2 C31 C33 120.42(14) . .
C34 C31 C33 116.93(15) . .
C22 C32 H32A 109.5 . .
C22 C32 H32B 109.5 . .
H32A C32 H32B 109.5 . .
C22 C32 H32C 109.5 . .
H32A C32 H32C 109.5 . .
H32B C32 H32C 109.5 . .
C31 C33 H33A 109.5 . .
C31 C33 H33B 109.5 . .
H33A C33 H33B 109.5 . .
C31 C33 H33C 109.5 . .
H33A C33 H33C 109.5 . .
H33B C33 H33C 109.5 . .
C31 C34 C35 128.00(15) . .
C31 C34 H34 116.0 . .
C35 C34 H34 116.0 . .
N1 C35 C34 122.79(15) . .
N1 C35 C36 119.72(14) . .
C34 C35 C36 117.45(14) . .
C35 C36 H36A 109.5 . .
C35 C36 H36B 109.5 . .
H36A C36 H36B 109.5 . .
C35 C36 H36C 109.5 . .
H36A C36 H36C 109.5 . .
H36B C36 H36C 109.5 . .
C45 C37 C38 121.55(14) . .
C45 C37 N1 120.63(14) . .
C38 C37 N1 117.82(14) . .
C42 C38 C37 118.09(16) . .
C42 C38 C39 120.82(15) . .
C37 C38 C39 121.06(14) . .
C38 C39 C41 113.57(14) . .
C38 C39 C40 109.56(14) . .
C41 C39 C40 110.83(15) . .
C38 C39 H39 107.5 . .
C41 C39 H39 107.5 . .
C40 C39 H39 107.5 . .
C39 C40 H40A 109.5 . .
C39 C40 H40B 109.5 . .
H40A C40 H40B 109.5 . .
C39 C40 H40C 109.5 . .
H40A C40 H40C 109.5 . .
H40B C40 H40C 109.5 . .
C39 C41 H41A 109.5 . .
C39 C41 H41B 109.5 . .
H41A C41 H41B 109.5 . .
C39 C41 H41C 109.5 . .
H41A C41 H41C 109.5 . .
H41B C41 H41C 109.5 . .
C43 C42 C38 121.22(17) . .
C43 C42 H42 119.4 . .
C38 C42 H42 119.4 . .
C44 C43 C42 119.90(16) . .
C44 C43 H43 120.0 . .
C42 C43 H43 120.0 . .
C43 C44 C45 121.53(17) . .
C43 C44 H44 119.2 . .
C45 C44 H44 119.2 . .
C44 C45 C37 117.72(16) . .
C44 C45 C46 119.33(16) . .
C37 C45 C46 122.96(14) . .
C45 C46 C47 111.87(15) . .
C45 C46 C48 112.04(16) . .
C47 C46 C48 109.08(15) . .
C45 C46 H46 107.9 . .
C47 C46 H46 107.9 . .
C48 C46 H46 107.9 . .
C46 C47 H47A 109.5 . .
C46 C47 H47B 109.5 . .
H47A C47 H47B 109.5 . .
C46 C47 H47C 109.5 . .
H47A C47 H47C 109.5 . .
H47B C47 H47C 109.5 . .
C46 C48 H48A 109.5 . .
C46 C48 H48B 109.5 . .
H48A C48 H48B 109.5 . .
C46 C48 H48C 109.5 . .
H48A C48 H48C 109.5 . .
H48B C48 H48C 109.5 . .
C50 C49 C51 120.01(17) . 3_756
C50 C49 H49 120.0 . .
C51 C49 H49 120.0 3_756 .
C49 C50 C51 120.07(18) . .
C49 C50 H50 120.0 . .
C51 C50 H50 120.0 . .
C49 C51 C50 119.92(18) 3_756 .
C49 C51 H51 120.0 3_756 .
C50 C51 H51 120.0 . .
C35 N1 C37 118.17(13) . .
C35 N1 Ni1 123.17(11) . .
C37 N1 Ni1 118.52(10) . .
C31 N2 C20 119.18(13) . .
C31 N2 Ni1 122.42(11) . .
C20 N2 Ni1 118.40(10) . .
N2 Ni1 N1 96.65(6) . .
N2 Ni1 S1 131.67(4) . .
N1 Ni1 S1 113.98(4) . .
C1 S1 Ni1 113.09(5) . .

loop_
_geom_bond_atom_site_label_1
_geom_bond_atom_site_label_2
_geom_bond_distance
_geom_bond_site_symmetry_2
C1 C14 1.527(2) .
C1 C8 1.537(2) .
C1 C2 1.543(2) .
C1 S1 1.8647(16) .
C2 C7 1.387(2) .
C2 C3 1.397(2) .
C3 C4 1.385(2) .
C3 H3 0.9500 .
C4 C5 1.383(3) .
C4 H4 0.9500 .
C5 C6 1.379(3) .
C5 H5 0.9500 .
C6 C7 1.390(2) .
C6 H6 0.9500 .
C7 H7 0.9500 .
C8 C9 1.390(2) .
C8 C13 1.394(2) .
C9 C10 1.390(3) .
C9 H9 0.9500 .
C10 C11 1.375(3) .
C10 H10 0.9500 .
C11 C12 1.382(3) .
C11 H11 0.9500 .
C12 C13 1.383(2) .
C12 H12 0.9500 .
C13 H13 0.9500 .
C14 C19 1.389(2) .
C14 C15 1.398(2) .
C15 C16 1.382(3) .
C15 H15 0.9500 .
C16 C17 1.386(3) .
C16 H16 0.9500 .
C17 C18 1.379(3) .
C17 H17 0.9500 .
C18 C19 1.387(2) .
C18 H18 0.9500 .
C19 H19 0.9500 .
C20 C27 1.399(2) .
C20 C21 1.407(2) .
C20 N2 1.442(2) .
C21 C24 1.392(2) .
C21 C22 1.525(2) .
C22 C32 1.525(3) .
C22 C23 1.527(2) .
C22 H22 1.0000 .
C23 H23A 0.9800 .
C23 H23B 0.9800 .
C23 H23C 0.9800 .
C24 C25 1.382(2) .
C24 H24 0.9500 .
C25 C26 1.379(3) .
C25 H25 0.9500 .
C26 C27 1.396(2) .
C26 H26 0.9500 .
C27 C28 1.521(2) .
C28 C30 1.523(3) .
C28 C29 1.535(2) .
C28 H28 1.0000 .
C29 H29A 0.9800 .
C29 H29B 0.9800 .
C29 H29C 0.9800 .
C30 H30A 0.9800 .
C30 H30B 0.9800 .
C30 H30C 0.9800 .
C31 N2 1.336(2) .
C31 C34 1.391(2) .
C31 C33 1.512(2) .
C32 H32A 0.9800 .
C32 H32B 0.9800 .
C32 H32C 0.9800 .
C33 H33A 0.9800 .
C33 H33B 0.9800 .
C33 H33C 0.9800 .
C34 C35 1.400(2) .
C34 H34 0.9500 .
C35 N1 1.328(2) .
C35 C36 1.501(2) .
C36 H36A 0.9800 .
C36 H36B 0.9800 .
C36 H36C 0.9800 .
C37 C45 1.402(2) .
C37 C38 1.406(2) .
C37 N1 1.4430(19) .
C38 C42 1.393(2) .
C38 C39 1.515(2) .
C39 C41 1.526(2) .
C39 C40 1.528(2) .
C39 H39 1.0000 .
C40 H40A 0.9800 .
C40 H40B 0.9800 .
C40 H40C 0.9800 .
C41 H41A 0.9800 .
C41 H41B 0.9800 .
C41 H41C 0.9800 .
C42 C43 1.380(3) .
C42 H42 0.9500 .
C43 C44 1.377(3) .
C43 H43 0.9500 .
C44 C45 1.398(2) .
C44 H44 0.9500 .
C45 C46 1.515(2) .
C46 C47 1.521(3) .
C46 C48 1.533(3) .
C46 H46 1.0000 .
C47 H47A 0.9800 .
C47 H47B 0.9800 .
C47 H47C 0.9800 .
C48 H48A 0.9800 .
C48 H48B 0.9800 .
C48 H48C 0.9800 .
C49 C50 1.377(3) .
C49 C51 1.381(3) 3_756
C49 H49 0.9500 .
C50 C51 1.383(3) .
C50 H50 0.9500 .
C51 C49 1.381(3) 3_756
C51 H51 0.9500 .
N1 Ni1 1.9070(13) .
N2 Ni1 1.8957(13) .
Ni1 S1 2.1523(5) .
